data_2230607
loop_
_publ_author_name
'Wang, Qing'
'Fu, Zhong-Ye'
'Li, Xia'
'Yu, Liang-Min'

_publ_section_title
;
 [(5-Bromo-1<i>H</i>-indol-3-yl)methyl]dimethylazanium nitrate
;
_journal_coeditor_code DN2690
_journal_issue 7
_journal_name_full 'Acta Crystallographica Section E'
_journal_page_first o1671
_journal_paper_doi 10.1107/S1600536811020034
_journal_volume 67
_journal_year 2011
_chemical_formula_iupac 'C11 H14 Br N2 +, N O3 -'
_chemical_formula_moiety 'C11 H14 Br N2 +, N O3 -'
_chemical_formula_sum 'C11 H14 Br N3 O3'
_chemical_formula_weight 316.16
_chemical_name_systematic
;
[(5-Bromo-1<i>H</i>-indol-3-yl)methyl]dimethylazanium nitrate
;
_space_group_IT_number 19
_symmetry_cell_setting orthorhombic
_symmetry_space_group_name_Hall 'P 2ac 2ab'
_symmetry_space_group_name_H-M 'P 21 21 21'
_atom_sites_solution_hydrogens geom
_atom_sites_solution_primary direct
_atom_sites_solution_secondary difmap
_audit_creation_method SHELXL-97
_cell_angle_alpha 90.00
_cell_angle_beta 90.00
_cell_angle_gamma 90.00
_cell_formula_units_Z 4
_cell_length_a 9.1449(2)
_cell_length_b 10.8270(3)
_cell_length_c 13.1344(3)
_cell_measurement_reflns_used 2128
_cell_measurement_temperature 150(2)
_cell_measurement_theta_max 62.3091
_cell_measurement_theta_min 3.3621
_cell_volume 1300.46(5)
_computing_cell_refinement 'CrysAlis PRO (Agilent, 2010)'
_computing_data_collection 'CrysAlis PRO (Agilent, 2010)'
_computing_data_reduction 'CrysAlis PRO (Agilent, 2010)'
_computing_molecular_graphics
;
ORTEPIII (Burnett & Johnson, 1996), ORTEP-3 for Windows (Farrugia,
1999) and
PLATON (Spek, 2009)
;
_computing_publication_material 'SHELXL97 (Sheldrick, 2008)'
_computing_structure_refinement 'SHELXL97 (Sheldrick, 2008)'
_computing_structure_solution 'SHELXS97 (Sheldrick, 2008)'
_diffrn_ambient_temperature 150(2)
_diffrn_detector_area_resol_mean 16.0855
_diffrn_measured_fraction_theta_full 0.982
_diffrn_measured_fraction_theta_max 0.982
_diffrn_measurement_device_type 'Agilent Gemini S Ultra CCD'
_diffrn_measurement_method '\f and \w'
_diffrn_radiation_monochromator graphite
_diffrn_radiation_source 'fine-focus sealed tube'
_diffrn_radiation_type CuK\a
_diffrn_radiation_wavelength 1.54178
_diffrn_reflns_av_R_equivalents 0.0222
_diffrn_reflns_av_sigmaI/netI 0.0358
_diffrn_reflns_limit_h_max 10
_diffrn_reflns_limit_h_min -10
_diffrn_reflns_limit_k_max 11
_diffrn_reflns_limit_k_min -12
_diffrn_reflns_limit_l_max 13
_diffrn_reflns_limit_l_min -14
_diffrn_reflns_number 2543
_diffrn_reflns_theta_full 62.40
_diffrn_reflns_theta_max 62.40
_diffrn_reflns_theta_min 5.29
_diffrn_standards_number 2559
_exptl_absorpt_coefficient_mu 4.377
_exptl_absorpt_correction_type none
_exptl_crystal_colour yellow
_exptl_crystal_density_diffrn 1.615
_exptl_crystal_density_method 'not measured'
_exptl_crystal_description block
_exptl_crystal_F_000 640
_exptl_crystal_size_max 0.50
_exptl_crystal_size_mid 0.42
_exptl_crystal_size_min 0.40
_refine_diff_density_max 0.604
_refine_diff_density_min -0.765
_refine_ls_abs_structure_details 'Flack (1983), 546 Friedel pairs'
_refine_ls_abs_structure_Flack -0.01(3)
_refine_ls_extinction_coef 0.0131(7)
_refine_ls_extinction_expression Fc^*^=kFc[1+0.001xFc^2^\l^3^/sin(2\q)]^-1/4^
_refine_ls_extinction_method 'SHELXL97 (Sheldrick, 2008)'
_refine_ls_goodness_of_fit_ref 1.069
_refine_ls_hydrogen_treatment constr
_refine_ls_matrix_type full
_refine_ls_number_parameters 164
_refine_ls_number_reflns 1760
_refine_ls_number_restraints 0
_refine_ls_restrained_S_all 1.069
_refine_ls_R_factor_all 0.0349
_refine_ls_R_factor_gt 0.0339
_refine_ls_shift/su_max 0.004
_refine_ls_shift/su_mean 0.001
_refine_ls_structure_factor_coef Fsqd
_refine_ls_weighting_details 'calc w=1/[\s^2^(Fo^2^)+(0.0583P)^2^+0.0000P] where P=(Fo^2^+2Fc^2^)/3'
_refine_ls_weighting_scheme calc
_refine_ls_wR_factor_gt 0.0870
_refine_ls_wR_factor_ref 0.0879
_reflns_number_gt 1713
_reflns_number_total 1760
_reflns_threshold_expression I>2\s(I)
_cod_data_source_file dn2690.cif
_cod_data_source_block I
_cod_database_code 2230607
_cod_database_fobs_code 2230607

loop_
_symmetry_equiv_pos_as_xyz
'x, y, z'
'-x+1/2, -y, z+1/2'
'-x, y+1/2, -z+1/2'
'x+1/2, -y+1/2, -z'

loop_
_atom_site_type_symbol
_atom_site_label
_atom_site_fract_x
_atom_site_fract_y
_atom_site_fract_z
_atom_site_U_iso_or_equiv
_atom_site_adp_type
_atom_site_calc_flag
_atom_site_refinement_flags
_atom_site_occupancy
_atom_site_symmetry_multiplicity
_atom_site_disorder_assembly
_atom_site_disorder_group
Br Br1 0.08934(5) 0.37702(4) 0.62866(4) 0.0393(2) Uani d . 1 1 . .
N N1 0.0708(3) 0.7763(3) 0.2870(2) 0.0218(7) Uani d . 1 1 . .
H H1 0.1132 0.7060 0.3108 0.026 Uiso calc R 1 1 . .
N N2 -0.3723(3) 0.6214(3) 0.3766(2) 0.0293(8) Uani d . 1 1 . .
H H2D -0.4617 0.6044 0.3618 0.035 Uiso calc R 1 1 . .
C C1 0.0076(5) 0.7478(4) 0.1850(3) 0.0286(9) Uani d . 1 1 . .
H H1A 0.0844 0.7227 0.1396 0.043 Uiso calc R 1 1 . .
H H1B -0.0396 0.8201 0.1584 0.043 Uiso calc R 1 1 . .
H H1C -0.0625 0.6823 0.1914 0.043 Uiso calc R 1 1 . .
C C2 0.1875(4) 0.8720(4) 0.2783(3) 0.0308(9) Uani d . 1 1 . .
H H2A 0.2598 0.8452 0.2302 0.046 Uiso calc R 1 1 . .
H H2B 0.2325 0.8840 0.3436 0.046 Uiso calc R 1 1 . .
H H2C 0.1451 0.9483 0.2557 0.046 Uiso calc R 1 1 . .
C C3 -0.0444(4) 0.8157(4) 0.3639(3) 0.0254(8) Uani d . 1 1 . .
H H3A 0.0033 0.8342 0.4281 0.030 Uiso calc R 1 1 . .
H H3B -0.0909 0.8909 0.3401 0.030 Uiso calc R 1 1 . .
C C4 -0.1584(4) 0.7205(4) 0.3813(3) 0.0238(8) Uani d . 1 1 . .
C C5 -0.2987(4) 0.7213(4) 0.3437(3) 0.0285(9) Uani d . 1 1 . .
H H5A -0.3371 0.7822 0.3015 0.034 Uiso calc R 1 1 . .
C C7 -0.2829(4) 0.5507(4) 0.4374(3) 0.0218(8) Uani d . 1 1 . .
C C8 -0.3083(5) 0.4384(4) 0.4854(3) 0.0284(10) Uani d . 1 1 . .
H H8A -0.3982 0.3989 0.4796 0.034 Uiso calc R 1 1 . .
C C9 -0.1965(5) 0.3868(4) 0.5421(3) 0.0282(9) Uani d . 1 1 . .
H H9A -0.2104 0.3119 0.5753 0.034 Uiso calc R 1 1 . .
C C10 -0.0612(4) 0.4490(4) 0.5491(3) 0.0245(9) Uani d . 1 1 . .
C C11 -0.0335(4) 0.5599(4) 0.5012(3) 0.0225(9) Uani d . 1 1 . .
H H11A 0.0564 0.5992 0.5075 0.027 Uiso calc R 1 1 . .
C C12 -0.1466(4) 0.6110(4) 0.4426(3) 0.0200(8) Uani d . 1 1 . .
N N3 0.2674(4) 0.5222(3) 0.3505(2) 0.0261(8) Uani d . 1 1 . .
O O1 0.3385(4) 0.4266(3) 0.3625(3) 0.0462(8) Uani d . 1 1 . .
O O2 0.3106(3) 0.6231(3) 0.3859(2) 0.0337(7) Uani d . 1 1 . .
O O3 0.1487(3) 0.5214(3) 0.3021(2) 0.0309(7) Uani d . 1 1 . .

loop_
_atom_site_aniso_label
_atom_site_aniso_U_11
_atom_site_aniso_U_22
_atom_site_aniso_U_33
_atom_site_aniso_U_12
_atom_site_aniso_U_13
_atom_site_aniso_U_23
Br1 0.0454(3) 0.0422(3) 0.0301(3) 0.0153(2) -0.0037(2) 0.0094(2)
N1 0.0305(17) 0.0202(15) 0.0147(15) 0.0011(16) -0.0007(14) 0.0015(13)
N2 0.0227(16) 0.045(2) 0.0204(16) -0.0014(16) -0.0035(14) -0.001(2)
C1 0.034(2) 0.034(2) 0.0178(19) 0.001(2) -0.0023(18) -0.0059(19)
C2 0.034(2) 0.031(2) 0.027(2) -0.008(2) 0.0046(17) 0.000(2)
C3 0.035(2) 0.0237(18) 0.0174(18) 0.0000(17) 0.0033(19) -0.0012(18)
C4 0.0308(18) 0.0285(19) 0.0122(17) 0.0027(17) 0.0021(17) -0.0017(18)
C5 0.031(2) 0.036(2) 0.019(2) 0.006(2) -0.0016(16) 0.0021(18)
C7 0.0233(19) 0.030(2) 0.0122(17) -0.0002(18) -0.0003(16) -0.0036(17)
C8 0.033(2) 0.033(2) 0.0193(19) -0.009(2) 0.0079(17) -0.0092(19)
C9 0.039(2) 0.026(2) 0.0192(19) 0.001(2) 0.0065(17) -0.0019(19)
C10 0.032(2) 0.026(2) 0.0149(17) 0.0044(18) 0.0018(17) 0.0002(17)
C11 0.0241(19) 0.029(2) 0.0146(17) -0.0013(18) 0.0012(16) -0.0061(17)
C12 0.0239(17) 0.0251(19) 0.0109(16) 0.0044(18) 0.0033(14) -0.0020(17)
N3 0.0270(17) 0.0253(18) 0.0260(18) -0.0015(16) 0.0049(16) 0.0003(16)
O1 0.0495(18) 0.0319(16) 0.057(2) 0.0126(15) -0.0092(19) -0.0028(18)
O2 0.0329(15) 0.0293(14) 0.0390(17) -0.0046(13) -0.0007(13) -0.0093(17)
O3 0.0260(14) 0.0357(16) 0.0311(15) 0.0003(14) -0.0033(13) -0.0038(14)

loop_
_atom_type_symbol
_atom_type_description
_atom_type_scat_dispersion_real
_atom_type_scat_dispersion_imag
_atom_type_scat_source
C C 0.0181 0.0091 'International Tables Vol C Tables 4.2.6.8 and 6.1.1.4'
H H 0.0000 0.0000 'International Tables Vol C Tables 4.2.6.8 and 6.1.1.4'
N N 0.0311 0.0180 'International Tables Vol C Tables 4.2.6.8 and 6.1.1.4'
O O 0.0492 0.0322 'International Tables Vol C Tables 4.2.6.8 and 6.1.1.4'
Br Br -0.6763 1.2805 'International Tables Vol C Tables 4.2.6.8 and 6.1.1.4'

loop_
_geom_angle_atom_site_label_1
_geom_angle_atom_site_label_2
_geom_angle_atom_site_label_3
_geom_angle_site_symmetry_1
_geom_angle_site_symmetry_3
_geom_angle
_geom_angle_publ_flag
C1 N1 C2 . . 110.6(3) ?
C1 N1 C3 . . 112.8(3) ?
C2 N1 C3 . . 110.5(3) ?
C1 N1 H1 . . 107.6 ?
C2 N1 H1 . . 107.6 ?
C3 N1 H1 . . 107.6 ?
C5 N2 C7 . . 109.7(3) ?
C5 N2 H2D . . 125.2 ?
C7 N2 H2D . . 125.2 ?
N1 C1 H1A . . 109.5 ?
N1 C1 H1B . . 109.5 ?
H1A C1 H1B . . 109.5 ?
N1 C1 H1C . . 109.5 ?
H1A C1 H1C . . 109.5 ?
H1B C1 H1C . . 109.5 ?
N1 C2 H2A . . 109.5 ?
N1 C2 H2B . . 109.5 ?
H2A C2 H2B . . 109.5 ?
N1 C2 H2C . . 109.5 ?
H2A C2 H2C . . 109.5 ?
H2B C2 H2C . . 109.5 ?
C4 C3 N1 . . 113.2(3) ?
C4 C3 H3A . . 108.9 ?
N1 C3 H3A . . 108.9 ?
C4 C3 H3B . . 108.9 ?
N1 C3 H3B . . 108.9 ?
H3A C3 H3B . . 107.8 ?
C5 C4 C12 . . 106.1(3) ?
C5 C4 C3 . . 126.6(4) ?
C12 C4 C3 . . 127.3(3) ?
N2 C5 C4 . . 110.3(4) ?
N2 C5 H5A . . 124.9 ?
C4 C5 H5A . . 124.9 ?
N2 C7 C8 . . 130.7(4) ?
N2 C7 C12 . . 107.2(3) ?
C8 C7 C12 . . 122.1(4) ?
C9 C8 C7 . . 118.3(4) ?
C9 C8 H8A . . 120.8 ?
C7 C8 H8A . . 120.8 ?
C8 C9 C10 . . 119.4(4) ?
C8 C9 H9A . . 120.3 ?
C10 C9 H9A . . 120.3 ?
C11 C10 C9 . . 123.1(4) ?
C11 C10 Br1 . . 118.4(3) ?
C9 C10 Br1 . . 118.5(3) ?
C10 C11 C12 . . 117.3(4) ?
C10 C11 H11A . . 121.4 ?
C12 C11 H11A . . 121.4 ?
C11 C12 C7 . . 119.7(4) ?
C11 C12 C4 . . 133.5(4) ?
C7 C12 C4 . . 106.8(3) ?
O1 N3 O2 . . 121.3(3) ?
O1 N3 O3 . . 121.0(3) ?
O2 N3 O3 . . 117.8(3) ?

loop_
_geom_bond_atom_site_label_1
_geom_bond_atom_site_label_2
_geom_bond_site_symmetry_2
_geom_bond_distance
_geom_bond_publ_flag
Br1 C10 . 1.896(4) ?
N1 C1 . 1.491(5) ?
N1 C2 . 1.492(5) ?
N1 C3 . 1.521(5) ?
N1 H1 . 0.9100 ?
N2 C5 . 1.345(6) ?
N2 C7 . 1.376(5) ?
N2 H2D . 0.8600 ?
C1 H1A . 0.9600 ?
C1 H1B . 0.9600 ?
C1 H1C . 0.9600 ?
C2 H2A . 0.9600 ?
C2 H2B . 0.9600 ?
C2 H2C . 0.9600 ?
C3 C4 . 1.484(5) ?
C3 H3A . 0.9700 ?
C3 H3B . 0.9700 ?
C4 C5 . 1.375(5) ?
C4 C12 . 1.437(6) ?
C5 H5A . 0.9300 ?
C7 C8 . 1.389(6) ?
C7 C12 . 1.408(5) ?
C8 C9 . 1.382(6) ?
C8 H8A . 0.9300 ?
C9 C10 . 1.412(6) ?
C9 H9A . 0.9300 ?
C10 C11 . 1.379(6) ?
C11 C12 . 1.403(5) ?
C11 H11A . 0.9300 ?
N3 O1 . 1.232(4) ?
N3 O2 . 1.251(4) ?
N3 O3 . 1.258(4) ?

loop_
_geom_hbond_atom_site_label_D
_geom_hbond_atom_site_label_H
_geom_hbond_atom_site_label_A
_geom_hbond_site_symmetry_A
_geom_hbond_distance_DH
_geom_hbond_distance_HA
_geom_hbond_distance_DA
_geom_hbond_angle_DHA
N1 H1 O2 . 0.91 2.24 3.041(4) 146
N1 H1 O3 . 0.91 2.03 2.857(4) 151
N1 H1 N3 . 0.91 2.49 3.391(5) 169
N2 H2D O2 1_455 0.86 2.12 2.902(4) 152
N2 H2D O1 1_455 0.86 2.65 3.388(4) 144
C1 H1B O3 3_555 0.96 2.45 3.293(5) 146
C3 H3B O3 3_555 0.97 2.40 3.259(5) 147

loop_
_geom_torsion_atom_site_label_1
_geom_torsion_atom_site_label_2
_geom_torsion_atom_site_label_3
_geom_torsion_atom_site_label_4
_geom_torsion_site_symmetry_1
_geom_torsion_site_symmetry_2
_geom_torsion_site_symmetry_3
_geom_torsion_site_symmetry_4
_geom_torsion
_geom_torsion_publ_flag
C1 N1 C3 C4 . . . . 59.5(4) ?
C2 N1 C3 C4 . . . . -176.1(3) ?
N1 C3 C4 C5 . . . . -103.6(4) ?
N1 C3 C4 C12 . . . . 78.1(5) ?
C7 N2 C5 C4 . . . . 0.0(5) ?
C12 C4 C5 N2 . . . . -0.3(4) ?
C3 C4 C5 N2 . . . . -178.8(4) ?
C5 N2 C7 C8 . . . . -177.6(4) ?
C5 N2 C7 C12 . . . . 0.3(4) ?
N2 C7 C8 C9 . . . . 179.4(4) ?
C12 C7 C8 C9 . . . . 1.7(6) ?
C7 C8 C9 C10 . . . . -0.2(6) ?
C8 C9 C10 C11 . . . . -0.4(6) ?
C8 C9 C10 Br1 . . . . 179.3(3) ?
C9 C10 C11 C12 . . . . -0.5(5) ?
Br1 C10 C11 C12 . . . . 179.8(3) ?
C10 C11 C12 C7 . . . . 2.0(5) ?
C10 C11 C12 C4 . . . . -178.5(4) ?
N2 C7 C12 C11 . . . . 179.2(3) ?
C8 C7 C12 C11 . . . . -2.7(5) ?
N2 C7 C12 C4 . . . . -0.5(4) ?
C8 C7 C12 C4 . . . . 177.7(3) ?
C5 C4 C12 C11 . . . . -179.1(4) ?
C3 C4 C12 C11 . . . . -0.6(7) ?
C5 C4 C12 C7 . . . . 0.5(4) ?
C3 C4 C12 C7 . . . . 179.0(4) ?
